data_4508356
loop_
_publ_author_name
'Belokon, Yuri N.'
'Maleev, Victor I.'
'North, Michael'
'Larionov, Vladimir A.'
'Savel&#x2019;yeva, Tat&#x2019;yana F.'
'Nijland, Aike'
'Nelyubina, Yuliya V.'

_publ_section_title
;
 Chiral Octahedral Complexes of CoIIIAs a Family of Asymmetric Catalysts
 Operating under Phase Transfer Conditions
;
_journal_name_full 'ACS Catalysis'
_journal_page_first 1951
_journal_paper_doi 10.1021/cs400409d
_journal_year 2013
_chemical_formula_sum 'C25 H25 Cl1.25 Co1.25 N5 O2.5'
_chemical_formula_weight 553.47
_chemical_name_systematic
; 
 ? 
;
_space_group_IT_number 19
_symmetry_space_group_name_Hall 'P 2ac 2ab'
_symmetry_space_group_name_H-M 'P 21 21 21'
_atom_sites_solution_hydrogens geom
_atom_sites_solution_primary direct
_atom_sites_solution_secondary difmap
_audit_creation_method SHELXL-97
_cell_angle_alpha 90.00
_cell_angle_beta 90.00
_cell_angle_gamma 90.00
_cell_formula_units_Z 8
_cell_length_a 34.074(4)
_cell_length_b 10.4676(11)
_cell_length_c 13.8502(15)
_cell_measurement_temperature 100(2)
_cell_volume 4940.0(9)
_computing_structure_refinement 'SHELXL-97 (Sheldrick, 1997)'
_computing_structure_solution 'SHELXS-97 (Sheldrick, 1990)'
_diffrn_ambient_temperature 100(2)
_diffrn_measured_fraction_theta_full 1.000
_diffrn_measured_fraction_theta_max 1.000
_diffrn_radiation_monochromator graphite
_diffrn_radiation_source 'fine-focus sealed tube'
_diffrn_radiation_type MoK\a
_diffrn_radiation_wavelength 0.71073
_diffrn_reflns_av_R_equivalents 0.0485
_diffrn_reflns_av_sigmaI/netI 0.0438
_diffrn_reflns_limit_h_max 45
_diffrn_reflns_limit_h_min -45
_diffrn_reflns_limit_k_max 13
_diffrn_reflns_limit_k_min -13
_diffrn_reflns_limit_l_max 18
_diffrn_reflns_limit_l_min -18
_diffrn_reflns_number 54254
_diffrn_reflns_theta_full 28.00
_diffrn_reflns_theta_max 28.00
_diffrn_reflns_theta_min 1.59
_exptl_absorpt_coefficient_mu 1.027
_exptl_absorpt_correction_T_max 0.7833
_exptl_absorpt_correction_T_min 0.7151
_exptl_crystal_density_diffrn 1.488
_exptl_crystal_density_method 'not measured'
_exptl_crystal_F_000 2280
_exptl_crystal_size_max 0.35
_exptl_crystal_size_mid 0.25
_exptl_crystal_size_min 0.25
_refine_diff_density_max 1.055
_refine_diff_density_min -1.499
_refine_diff_density_rms 0.112
_refine_ls_abs_structure_details 'Flack H D (1983), Acta Cryst. A39, 876-881'
_refine_ls_abs_structure_Flack 0.06(2)
_refine_ls_extinction_method none
_refine_ls_goodness_of_fit_ref 1.857
_refine_ls_hydrogen_treatment mixed
_refine_ls_matrix_type full
_refine_ls_number_parameters 613
_refine_ls_number_reflns 11908
_refine_ls_number_restraints 0
_refine_ls_restrained_S_all 1.857
_refine_ls_R_factor_all 0.0891
_refine_ls_R_factor_gt 0.0792
_refine_ls_shift/su_max 0.008
_refine_ls_shift/su_mean 0.001
_refine_ls_structure_factor_coef Fsqd
_refine_ls_weighting_details 'calc w=1/[\s^2^(Fo^2^)+(0.0500P)^2^+2.5000P] where P=(Fo^2^+2Fc^2^)/3'
_refine_ls_weighting_scheme calc
_refine_ls_wR_factor_gt 0.1776
_refine_ls_wR_factor_ref 0.1807
_reflns_number_gt 10689
_reflns_number_total 11908
_reflns_threshold_expression >2sigma(I)
_cod_data_source_file cs400409d_si_003.cif
_cod_data_source_block a
_cod_original_formula_sum 'C25 H25 Cl1.25 Co1.25 N5 O2.50'
_cod_database_code 4508356

loop_
_symmetry_equiv_pos_as_xyz
'x, y, z'
'-x+1/2, -y, z+1/2'
'-x, y+1/2, -z+1/2'
'x+1/2, -y+1/2, -z'

loop_
_atom_site_label
_atom_site_type_symbol
_atom_site_fract_x
_atom_site_fract_y
_atom_site_fract_z
_atom_site_U_iso_or_equiv
_atom_site_adp_type
_atom_site_occupancy
_atom_site_symmetry_multiplicity
_atom_site_calc_flag
_atom_site_refinement_flags
_atom_site_disorder_assembly
_atom_site_disorder_group
Co1 Co 0.860660(18) -0.01730(6) 0.74926(6) 0.01950(15) Uani 1 1 d . . .
O1 O 0.89653(11) -0.1034(3) 0.6688(3) 0.0206(8) Uani 1 1 d . . .
O2 O 0.89281(9) 0.1298(3) 0.7397(3) 0.0207(7) Uani 1 1 d . . .
N1 N 0.83025(13) 0.0420(4) 0.6443(3) 0.0175(9) Uani 1 1 d . . .
N2 N 0.82311(13) 0.0804(4) 0.8323(3) 0.0201(9) Uani 1 1 d . . .
H2N H 0.8070 0.0183 0.8704 0.024 Uiso 1 1 d R . .
N3 N 0.88875(14) -0.0832(4) 0.8568(3) 0.0218(10) Uani 1 1 d . . .
N4 N 0.82711(13) -0.1730(4) 0.7610(3) 0.0228(9) Uani 1 1 d . . .
H4N H 0.8021 -0.1460 0.7981 0.027 Uiso 1 1 d R . .
C1 C 0.90569(16) -0.0593(4) 0.5829(4) 0.0189(10) Uani 1 1 d . . .
C2 C 0.87954(15) 0.0111(5) 0.5223(4) 0.0219(10) Uani 1 1 d . . .
C3 C 0.89075(18) 0.0463(5) 0.4300(4) 0.0275(12) Uani 1 1 d . . .
H3A H 0.8723 0.0878 0.3892 0.033 Uiso 1 1 calc R . .
C4 C 0.92803(17) 0.0223(5) 0.3962(4) 0.0284(12) Uani 1 1 d . . .
H4A H 0.9356 0.0498 0.3335 0.034 Uiso 1 1 calc R . .
C5 C 0.95490(17) -0.0437(5) 0.4557(4) 0.0244(11) Uani 1 1 d . . .
H5A H 0.9806 -0.0608 0.4328 0.029 Uiso 1 1 calc R . .
C6 C 0.94415(16) -0.0831(5) 0.5461(4) 0.0228(11) Uani 1 1 d . . .
H6A H 0.9626 -0.1272 0.5851 0.027 Uiso 1 1 calc R . .
C7 C 0.84173(15) 0.0496(4) 0.5560(3) 0.0180(10) Uani 1 1 d . . .
H7A H 0.8238 0.0832 0.5099 0.022 Uiso 1 1 calc R . .
C8 C 0.79089(16) 0.0839(5) 0.6738(4) 0.0226(11) Uani 1 1 d . . .
H8A H 0.7735 0.0094 0.6839 0.027 Uiso 1 1 calc R . .
H8B H 0.7791 0.1395 0.6237 0.027 Uiso 1 1 calc R . .
C9 C 0.79645(15) 0.1580(5) 0.7683(4) 0.0217(11) Uani 1 1 d . . .
H9A H 0.7704 0.1691 0.8007 0.026 Uiso 1 1 calc R . .
C10 C 0.84050(18) 0.1747(5) 0.9021(4) 0.0283(12) Uani 1 1 d . . .
H10A H 0.8684 0.1541 0.9146 0.034 Uiso 1 1 calc R . .
H10B H 0.8261 0.1725 0.9642 0.034 Uiso 1 1 calc R . .
C11 C 0.8369(3) 0.3069(6) 0.8553(5) 0.0461(19) Uani 1 1 d . . .
H11A H 0.8213 0.3650 0.8969 0.055 Uiso 1 1 calc R . .
H11B H 0.8631 0.3450 0.8450 0.055 Uiso 1 1 calc R . .
C12 C 0.81613(16) 0.2855(5) 0.7590(5) 0.0295(12) Uani 1 1 d . . .
H12A H 0.7965 0.3535 0.7469 0.035 Uiso 1 1 calc R . .
H12B H 0.8353 0.2848 0.7052 0.035 Uiso 1 1 calc R . .
C13 C 0.92954(14) 0.1320(4) 0.7688(3) 0.0167(10) Uani 1 1 d . . .
C14 C 0.94664(15) 0.0423(4) 0.8318(4) 0.0194(10) Uani 1 1 d . . .
C15 C 0.98720(16) 0.0545(5) 0.8573(4) 0.0226(11) Uani 1 1 d . . .
H15A H 0.9987 -0.0057 0.9001 0.027 Uiso 1 1 calc R . .
C16 C 1.00952(16) 0.1508(5) 0.8213(4) 0.0242(11) Uani 1 1 d . . .
H16A H 1.0366 0.1561 0.8367 0.029 Uiso 1 1 calc R . .
C17 C 0.99209(15) 0.2423(5) 0.7614(4) 0.0242(11) Uani 1 1 d . . .
H17A H 1.0074 0.3115 0.7380 0.029 Uiso 1 1 calc R . .
C18 C 0.95315(15) 0.2341(5) 0.7355(4) 0.0211(10) Uani 1 1 d . . .
H18A H 0.9420 0.2977 0.6949 0.025 Uiso 1 1 calc R . .
C19 C 0.92414(17) -0.0573(5) 0.8786(4) 0.0220(11) Uani 1 1 d . . .
H19A H 0.9364 -0.1057 0.9281 0.026 Uiso 1 1 calc R . .
C20 C 0.86758(17) -0.1834(6) 0.9097(4) 0.0295(12) Uani 1 1 d . . .
H20A H 0.8492 -0.1446 0.9567 0.035 Uiso 1 1 calc R . .
H20B H 0.8863 -0.2380 0.9454 0.035 Uiso 1 1 calc R . .
C21 C 0.84498(17) -0.2629(5) 0.8358(4) 0.0253(12) Uani 1 1 d . . .
H21A H 0.8234 -0.3099 0.8694 0.030 Uiso 1 1 calc R . .
C22 C 0.82154(18) -0.2513(5) 0.6720(4) 0.0263(12) Uani 1 1 d . . .
H22A H 0.8356 -0.2117 0.6170 0.032 Uiso 1 1 calc R . .
H22B H 0.7933 -0.2565 0.6555 0.032 Uiso 1 1 calc R . .
C23 C 0.8376(3) -0.3828(7) 0.6913(5) 0.053(2) Uani 1 1 d . . .
H23A H 0.8508 -0.4183 0.6335 0.064 Uiso 1 1 calc R . .
H23B H 0.8167 -0.4422 0.7124 0.064 Uiso 1 1 calc R . .
C24 C 0.8683(2) -0.3560(6) 0.7763(4) 0.0364(15) Uani 1 1 d . . .
H24A H 0.8745 -0.4346 0.8130 0.044 Uiso 1 1 calc R . .
H24B H 0.8929 -0.3174 0.7517 0.044 Uiso 1 1 calc R . .
Co1A Co 0.872679(19) 0.48816(6) 0.24573(6) 0.02253(16) Uani 1 1 d . . .
O1A O 0.92286(11) 0.4127(4) 0.2681(3) 0.0295(9) Uani 1 1 d . . .
O2A O 0.88311(11) 0.4848(3) 0.1128(3) 0.0251(8) Uani 1 1 d . . .
N1A N 0.84838(14) 0.3295(4) 0.2311(3) 0.0260(10) Uani 1 1 d . . .
N2A N 0.81974(13) 0.5607(4) 0.2230(3) 0.0252(10) Uani 1 1 d . A .
H2NA H 0.8136 0.5934 0.2917 0.030 Uiso 1 1 d R . .
N3A N 0.89654(13) 0.6509(4) 0.2636(3) 0.0242(9) Uani 1 1 d . . .
N4A N 0.86256(14) 0.4936(4) 0.3885(3) 0.0279(10) Uani 1 1 d . . .
H4NA H 0.8334 0.5043 0.4007 0.034 Uiso 1 1 d R . .
C1A C 0.93335(18) 0.3092(6) 0.2202(4) 0.0317(14) Uani 1 1 d . . .
C2A C 0.9071(2) 0.2161(5) 0.1834(4) 0.0323(13) Uani 1 1 d . . .
C3A C 0.9214(2) 0.1076(6) 0.1383(5) 0.0416(16) Uani 1 1 d . . .
H3AA H 0.9033 0.0455 0.1153 0.050 Uiso 1 1 calc R . .
C4A C 0.9612(3) 0.0862(7) 0.1254(5) 0.053(2) Uani 1 1 d . . .
H4AA H 0.9709 0.0128 0.0929 0.064 Uiso 1 1 calc R . .
C5A C 0.9868(2) 0.1807(8) 0.1638(5) 0.0503(19) Uani 1 1 d . . .
H5AA H 1.0143 0.1689 0.1581 0.060 Uiso 1 1 calc R . .
C6A C 0.9731(2) 0.2874(6) 0.2085(4) 0.0372(15) Uani 1 1 d . . .
H6AA H 0.9913 0.3485 0.2322 0.045 Uiso 1 1 calc R . .
C7A C 0.8646(2) 0.2283(6) 0.1989(4) 0.0370(15) Uani 1 1 d . . .
H7AA H 0.8483 0.1572 0.1842 0.044 Uiso 1 1 calc R . .
C8A C 0.80533(17) 0.3333(6) 0.2459(5) 0.0365(13) Uani 1 1 d . . .
H8AA H 0.7989 0.3344 0.3156 0.044 Uiso 1 1 calc R . .
H8AB H 0.7926 0.2581 0.2159 0.044 Uiso 1 1 calc R . .
C9A C 0.79186(18) 0.4547(6) 0.1980(5) 0.0349(14) Uani 1 1 d . A .
H9AA H 0.7648 0.4768 0.2205 0.042 Uiso 1 1 calc R . .
C10A C 0.81537(19) 0.6583(6) 0.1429(4) 0.0301(13) Uani 1 1 d . . .
H10E H 0.8403 0.6686 0.1072 0.036 Uiso 0.344(12) 1 calc PR A 2
H10F H 0.8074 0.7422 0.1692 0.036 Uiso 0.344(12) 1 calc PR A 2
H10C H 0.8389 0.7080 0.1363 0.036 Uiso 0.656(12) 1 d PR A 1
H10D H 0.7938 0.7146 0.1559 0.036 Uiso 0.656(12) 1 d PR A 1
C11A C 0.8079(3) 0.5804(9) 0.0515(7) 0.034(2) Uani 0.656(12) 1 d P A 1
H11C H 0.8323 0.5702 0.0137 0.041 Uiso 0.656(12) 1 calc PR A 1
H11D H 0.7879 0.6223 0.0104 0.041 Uiso 0.656(12) 1 calc PR A 1
C11B C 0.7811(6) 0.5993(18) 0.0726(13) 0.034(2) Uani 0.34 1 d P A 2
H11E H 0.7840 0.6270 0.0046 0.041 Uiso 0.344(12) 1 calc PR A 2
H11F H 0.7543 0.6193 0.0960 0.041 Uiso 0.344(12) 1 calc PR A 2
C12A C 0.7928(2) 0.4482(7) 0.0883(5) 0.0469(18) Uani 1 1 d . . .
H12E H 0.7729 0.3889 0.0616 0.056 Uiso 0.344(12) 1 calc PR A 2
H12F H 0.8191 0.4271 0.0627 0.056 Uiso 0.344(12) 1 calc PR A 2
H12C H 0.7671 0.4302 0.0632 0.056 Uiso 0.656(12) 1 d PR A 1
H12D H 0.8104 0.3817 0.0679 0.056 Uiso 0.656(12) 1 d PR A 1
C13A C 0.91441(16) 0.5438(5) 0.0753(4) 0.0225(11) Uani 1 1 d . . .
C14A C 0.93301(17) 0.6495(5) 0.1158(4) 0.0251(11) Uani 1 1 d . . .
C15A C 0.96465(17) 0.7068(5) 0.0677(4) 0.0268(12) Uani 1 1 d . . .
H15B H 0.9777 0.7770 0.0969 0.032 Uiso 1 1 calc R . .
C16A C 0.97725(18) 0.6631(6) -0.0217(4) 0.0314(13) Uani 1 1 d . . .
H16B H 0.9984 0.7035 -0.0544 0.038 Uiso 1 1 calc R . .
C17A C 0.95805(17) 0.5583(6) -0.0623(4) 0.0318(14) Uani 1 1 d . . .
H17B H 0.9666 0.5268 -0.1231 0.038 Uiso 1 1 calc R . .
C18A C 0.92732(17) 0.4997(6) -0.0168(4) 0.0298(12) Uani 1 1 d . . .
H18B H 0.9145 0.4295 -0.0467 0.036 Uiso 1 1 calc R . .
C19A C 0.92091(16) 0.7020(5) 0.2070(4) 0.0235(11) Uani 1 1 d . . .
H19B H 0.9321 0.7812 0.2260 0.028 Uiso 1 1 calc R . .
C20A C 0.88519(18) 0.7111(5) 0.3544(4) 0.0265(12) Uani 1 1 d . . .
H20C H 0.8593 0.7531 0.3475 0.032 Uiso 1 1 calc R . .
H20D H 0.9047 0.7765 0.3730 0.032 Uiso 1 1 calc R . .
C21A C 0.88317(18) 0.6082(5) 0.4300(4) 0.0268(12) Uani 1 1 d . . .
H21B H 0.8681 0.6405 0.4869 0.032 Uiso 1 1 calc R . .
C22A C 0.8777(3) 0.3785(7) 0.4461(6) 0.054(2) Uani 1 1 d . . .
H22C H 0.8564 0.3426 0.4865 0.065 Uiso 1 1 calc R . .
H22D H 0.8871 0.3111 0.4017 0.065 Uiso 1 1 calc R . .
C23A C 0.9112(2) 0.4256(8) 0.5094(5) 0.0511(19) Uani 1 1 d . . .
H23C H 0.9334 0.3649 0.5082 0.061 Uiso 1 1 calc R . .
H23D H 0.9024 0.4369 0.5770 0.061 Uiso 1 1 calc R . .
C24A C 0.9227(2) 0.5533(7) 0.4647(4) 0.0392(16) Uani 1 1 d . . .
H24C H 0.9410 0.5410 0.4099 0.047 Uiso 1 1 calc R . .
H24D H 0.9352 0.6100 0.5131 0.047 Uiso 1 1 calc R . .
Cl1 Cl 0.78148(5) 0.66555(17) 0.41585(12) 0.0403(4) Uani 1 1 d . . .
Cl2 Cl 0.74756(5) 0.12989(15) 0.39998(14) 0.0445(4) Uani 1 1 d . . .
O2W O 0.81986(17) 0.9754(5) 0.1076(5) 0.0641(15) Uani 1 1 d . . .
O3W O 0.80490(15) 0.9330(5) 0.3037(5) 0.0599(15) Uani 1 1 d . . .
O4W O 0.74424(19) 0.8928(5) 0.5344(5) 0.0644(16) Uani 1 1 d . . .
O1W O 0.7902(3) 0.3751(9) 0.5054(7) 0.064(3) Uiso 0.656(12) 1 d P A 1
H2X H 0.7994 1.0219 0.0764 0.050 Uiso 1 1 d . . .
H1X H 0.7980 0.8751 0.3396 0.050 Uiso 1 1 d . . .

loop_
_atom_site_aniso_label
_atom_site_aniso_U_11
_atom_site_aniso_U_22
_atom_site_aniso_U_33
_atom_site_aniso_U_23
_atom_site_aniso_U_13
_atom_site_aniso_U_12
Co1 0.0228(3) 0.0153(3) 0.0204(3) 0.0026(3) -0.0022(3) -0.0011(2)
O1 0.026(2) 0.0172(17) 0.0188(18) 0.0088(14) 0.0024(15) 0.0036(14)
O2 0.0185(17) 0.0240(16) 0.0197(18) 0.0031(16) -0.0063(15) -0.0026(13)
N1 0.022(2) 0.0112(19) 0.019(2) 0.0009(15) 0.0043(17) 0.0005(16)
N2 0.022(2) 0.017(2) 0.022(2) -0.0025(17) 0.0001(18) -0.0001(17)
N3 0.030(3) 0.019(2) 0.017(2) 0.0036(17) 0.0008(19) -0.0005(19)
N4 0.033(2) 0.0164(18) 0.019(2) 0.0020(19) -0.003(2) -0.0012(16)
C1 0.029(3) 0.010(2) 0.018(2) 0.0027(18) 0.002(2) -0.0055(19)
C2 0.028(3) 0.015(2) 0.023(2) -0.001(2) -0.004(2) -0.004(2)
C3 0.043(3) 0.018(2) 0.021(3) 0.008(2) -0.006(2) -0.001(2)
C4 0.038(3) 0.023(3) 0.024(3) 0.003(2) 0.002(2) -0.008(2)
C5 0.027(3) 0.019(3) 0.026(3) 0.000(2) 0.003(2) -0.012(2)
C6 0.022(3) 0.024(3) 0.022(3) 0.003(2) 0.000(2) 0.002(2)
C7 0.028(3) 0.010(2) 0.016(2) 0.0031(17) -0.009(2) -0.0039(18)
C8 0.025(3) 0.015(2) 0.027(3) -0.003(2) -0.004(2) 0.002(2)
C9 0.024(3) 0.018(2) 0.024(3) -0.004(2) -0.001(2) 0.0054(19)
C10 0.036(3) 0.023(3) 0.027(3) -0.008(2) 0.003(2) -0.007(2)
C11 0.082(6) 0.027(3) 0.029(3) 0.000(3) -0.016(3) -0.005(3)
C12 0.032(3) 0.021(2) 0.035(3) -0.003(3) 0.000(3) 0.004(2)
C13 0.025(3) 0.017(2) 0.007(2) -0.0009(16) -0.0006(17) 0.0028(18)
C14 0.020(3) 0.012(2) 0.025(3) -0.0017(19) -0.003(2) 0.0030(18)
C15 0.029(3) 0.021(3) 0.019(2) -0.0007(19) -0.005(2) 0.003(2)
C16 0.024(3) 0.031(3) 0.017(2) -0.003(2) -0.003(2) -0.001(2)
C17 0.025(3) 0.035(3) 0.012(2) 0.002(2) 0.003(2) -0.011(2)
C18 0.028(3) 0.021(2) 0.014(2) 0.0030(19) -0.002(2) -0.0003(19)
C19 0.032(3) 0.015(2) 0.019(3) 0.0068(19) -0.003(2) 0.001(2)
C20 0.028(3) 0.034(3) 0.026(3) 0.010(2) 0.001(2) -0.008(2)
C21 0.028(3) 0.026(3) 0.022(3) 0.010(2) 0.003(2) -0.004(2)
C22 0.032(3) 0.024(3) 0.022(3) -0.007(2) 0.003(2) -0.001(2)
C23 0.106(7) 0.031(3) 0.024(3) -0.002(3) 0.004(4) 0.015(4)
C24 0.055(4) 0.021(3) 0.034(3) 0.011(2) 0.008(3) 0.009(3)
Co1A 0.0284(3) 0.0158(3) 0.0233(3) 0.0018(3) 0.0010(3) -0.0050(2)
O1A 0.027(2) 0.030(2) 0.031(2) -0.0052(17) -0.0077(17) 0.0005(16)
O2A 0.031(2) 0.0212(18) 0.0227(18) -0.0012(15) 0.0025(15) -0.0097(17)
N1A 0.039(3) 0.0148(19) 0.024(3) 0.0002(17) -0.004(2) -0.0029(18)
N2A 0.030(2) 0.028(2) 0.018(2) 0.0016(17) -0.0007(18) -0.0105(19)
N3A 0.026(2) 0.022(2) 0.024(2) 0.0041(19) 0.0010(19) -0.0048(17)
N4A 0.028(2) 0.024(2) 0.032(2) 0.011(2) 0.0027(19) -0.009(2)
C1A 0.034(3) 0.027(3) 0.034(3) 0.002(2) -0.008(2) 0.005(2)
C2A 0.047(4) 0.022(3) 0.028(3) 0.003(2) -0.002(3) 0.003(3)
C3A 0.068(5) 0.028(3) 0.029(3) 0.002(2) -0.002(3) 0.003(3)
C4A 0.085(6) 0.039(4) 0.035(4) -0.001(3) -0.006(4) 0.016(4)
C5A 0.059(5) 0.063(5) 0.029(4) -0.007(3) 0.003(3) 0.016(4)
C6A 0.050(4) 0.039(3) 0.023(3) -0.007(3) -0.002(3) 0.006(3)
C7A 0.061(4) 0.031(3) 0.019(3) 0.002(2) 0.000(3) -0.013(3)
C8A 0.038(3) 0.039(3) 0.033(3) 0.012(3) 0.003(3) -0.019(2)
C9A 0.029(3) 0.033(3) 0.043(4) -0.003(3) -0.007(3) -0.008(2)
C10A 0.038(3) 0.029(3) 0.023(3) 0.010(2) -0.002(2) 0.008(2)
C11A 0.038(5) 0.038(5) 0.025(4) 0.010(3) -0.004(4) -0.007(4)
C11B 0.038(5) 0.038(5) 0.025(4) 0.010(3) -0.004(4) -0.007(4)
C12A 0.062(5) 0.052(4) 0.026(3) -0.002(3) -0.021(3) -0.021(3)
C13A 0.029(3) 0.020(3) 0.018(2) 0.005(2) 0.000(2) 0.002(2)
C14A 0.034(3) 0.023(3) 0.019(3) 0.007(2) 0.003(2) 0.001(2)
C15A 0.027(3) 0.025(3) 0.028(3) 0.011(2) -0.002(2) 0.002(2)
C16A 0.030(3) 0.037(3) 0.028(3) 0.016(3) 0.011(2) -0.001(3)
C17A 0.031(3) 0.050(4) 0.014(3) 0.004(2) 0.002(2) 0.019(3)
C18A 0.038(3) 0.032(3) 0.019(3) -0.001(2) -0.007(2) 0.005(3)
C19A 0.022(3) 0.018(2) 0.030(3) 0.008(2) -0.004(2) -0.005(2)
C20A 0.034(3) 0.023(3) 0.023(3) -0.002(2) 0.003(2) -0.005(2)
C21A 0.034(3) 0.029(3) 0.017(2) -0.002(2) 0.003(2) 0.001(2)
C22A 0.079(6) 0.038(4) 0.044(4) 0.023(3) -0.011(4) -0.015(4)
C23A 0.056(5) 0.059(5) 0.038(4) 0.010(3) -0.006(3) 0.021(4)
C24A 0.045(4) 0.052(4) 0.020(3) -0.011(3) -0.015(3) 0.006(3)
Cl1 0.0390(9) 0.0495(9) 0.0325(8) 0.0006(7) 0.0111(7) 0.0104(7)
Cl2 0.0443(9) 0.0300(8) 0.0593(11) 0.0112(7) -0.0253(8) -0.0087(7)
O2W 0.078(4) 0.041(3) 0.074(4) 0.004(3) 0.014(3) -0.014(3)
O3W 0.041(3) 0.057(3) 0.082(4) 0.020(3) -0.003(3) -0.006(2)
O4W 0.083(4) 0.043(3) 0.067(4) -0.005(3) -0.011(3) 0.002(3)

loop_
_atom_type_symbol
_atom_type_description
_atom_type_scat_dispersion_real
_atom_type_scat_dispersion_imag
_atom_type_scat_source
C C 0.0033 0.0016 'International Tables Vol C Tables 4.2.6.8 and 6.1.1.4'
H H 0.0000 0.0000 'International Tables Vol C Tables 4.2.6.8 and 6.1.1.4'
N N 0.0061 0.0033 'International Tables Vol C Tables 4.2.6.8 and 6.1.1.4'
O O 0.0106 0.0060 'International Tables Vol C Tables 4.2.6.8 and 6.1.1.4'
Cl Cl 0.1484 0.1585 'International Tables Vol C Tables 4.2.6.8 and 6.1.1.4'
Co Co 0.3494 0.9721 'International Tables Vol C Tables 4.2.6.8 and 6.1.1.4'

loop_
_geom_angle_atom_site_label_1
_geom_angle_atom_site_label_2
_geom_angle_atom_site_label_3
_geom_angle
O1 Co1 N1 93.32(17)
O1 Co1 O2 88.43(16)
N1 Co1 O2 89.78(16)
O1 Co1 N3 87.90(19)
N1 Co1 N3 176.7(2)
O2 Co1 N3 93.35(18)
O1 Co1 N4 91.67(17)
N1 Co1 N4 90.98(18)
O2 Co1 N4 179.23(18)
N3 Co1 N4 85.89(19)
O1 Co1 N2 177.84(17)
N1 Co1 N2 85.62(19)
O2 Co1 N2 89.68(17)
N3 Co1 N2 93.25(19)
N4 Co1 N2 90.24(19)
C1 O1 Co1 121.4(3)
C13 O2 Co1 122.9(3)
C7 N1 C8 121.6(4)
C7 N1 Co1 125.8(4)
C8 N1 Co1 112.6(3)
C10 N2 C9 105.2(4)
C10 N2 Co1 116.9(4)
C9 N2 Co1 108.8(3)
C10 N2 H2N 107.7
C9 N2 H2N 109.3
Co1 N2 H2N 108.7
C19 N3 C20 120.0(5)
C19 N3 Co1 125.9(4)
C20 N3 Co1 113.7(4)
C22 N4 C21 105.8(4)
C22 N4 Co1 116.9(3)
C21 N4 Co1 109.3(3)
C22 N4 H4N 117.1
C21 N4 H4N 99.2
Co1 N4 H4N 106.8
O1 C1 C6 118.7(5)
O1 C1 C2 124.4(5)
C6 C1 C2 116.9(5)
C3 C2 C1 120.5(5)
C3 C2 C7 118.4(5)
C1 C2 C7 121.1(5)
C4 C3 C2 121.4(5)
C4 C3 H3A 119.3
C2 C3 H3A 119.3
C3 C4 C5 119.2(5)
C3 C4 H4A 120.4
C5 C4 H4A 120.4
C6 C5 C4 120.5(5)
C6 C5 H5A 119.7
C4 C5 H5A 119.7
C5 C6 C1 121.3(5)
C5 C6 H6A 119.3
C1 C6 H6A 119.3
N1 C7 C2 124.5(5)
N1 C7 H7A 117.7
C2 C7 H7A 117.7
N1 C8 C9 106.0(4)
N1 C8 H8A 110.5
C9 C8 H8A 110.5
N1 C8 H8B 110.5
C9 C8 H8B 110.5
H8A C8 H8B 108.7
C12 C9 N2 105.1(4)
C12 C9 C8 115.6(5)
N2 C9 C8 107.7(4)
C12 C9 H9A 109.4
N2 C9 H9A 109.4
C8 C9 H9A 109.4
N2 C10 C11 106.8(5)
N2 C10 H10A 110.4
C11 C10 H10A 110.4
N2 C10 H10B 110.4
C11 C10 H10B 110.4
H10A C10 H10B 108.6
C12 C11 C10 105.9(5)
C12 C11 H11A 110.6
C10 C11 H11A 110.6
C12 C11 H11B 110.6
C10 C11 H11B 110.6
H11A C11 H11B 108.7
C9 C12 C11 105.2(5)
C9 C12 H12A 110.7
C11 C12 H12A 110.7
C9 C12 H12B 110.7
C11 C12 H12B 110.7
H12A C12 H12B 108.8
O2 C13 C14 124.9(4)
O2 C13 C18 117.0(4)
C14 C13 C18 118.1(5)
C13 C14 C15 119.5(5)
C13 C14 C19 122.6(5)
C15 C14 C19 117.7(5)
C16 C15 C14 121.1(5)
C16 C15 H15A 119.4
C14 C15 H15A 119.4
C15 C16 C17 119.2(5)
C15 C16 H16A 120.4
C17 C16 H16A 120.4
C18 C17 C16 121.4(5)
C18 C17 H17A 119.3
C16 C17 H17A 119.3
C17 C18 C13 120.7(5)
C17 C18 H18A 119.7
C13 C18 H18A 119.7
N3 C19 C14 123.3(5)
N3 C19 H19A 118.3
C14 C19 H19A 118.3
N3 C20 C21 107.6(4)
N3 C20 H20A 110.2
C21 C20 H20A 110.2
N3 C20 H20B 110.2
C21 C20 H20B 110.2
H20A C20 H20B 108.5
C24 C21 N4 103.9(4)
C24 C21 C20 117.0(5)
N4 C21 C20 108.6(4)
C24 C21 H21A 109.0
N4 C21 H21A 109.0
C20 C21 H21A 109.0
N4 C22 C23 108.0(5)
N4 C22 H22A 110.1
C23 C22 H22A 110.1
N4 C22 H22B 110.1
C23 C22 H22B 110.1
H22A C22 H22B 108.4
C22 C23 C24 102.0(5)
C22 C23 H23A 111.4
C24 C23 H23A 111.4
C22 C23 H23B 111.4
C24 C23 H23B 111.4
H23A C23 H23B 109.2
C21 C24 C23 99.8(5)
C21 C24 H24A 111.8
C23 C24 H24A 111.8
C21 C24 H24B 111.8
C23 C24 H24B 111.8
H24A C24 H24B 109.5
N1A Co1A O2A 87.75(18)
N1A Co1A N3A 178.4(2)
O2A Co1A N3A 93.64(18)
N1A Co1A O1A 92.69(19)
O2A Co1A O1A 88.97(17)
N3A Co1A O1A 88.07(18)
N1A Co1A N2A 85.4(2)
O2A Co1A N2A 91.37(18)
N3A Co1A N2A 93.81(19)
O1A Co1A N2A 178.06(18)
N1A Co1A N4A 93.22(19)
O2A Co1A N4A 178.82(18)
N3A Co1A N4A 85.40(19)
O1A Co1A N4A 90.31(19)
N2A Co1A N4A 89.38(19)
C1A O1A Co1A 120.0(4)
C13A O2A Co1A 121.6(3)
C7A N1A C8A 120.0(5)
C7A N1A Co1A 125.8(5)
C8A N1A Co1A 113.6(4)
C9A N2A C10A 105.5(4)
C9A N2A Co1A 109.2(4)
C10A N2A Co1A 117.6(4)
C9A N2A H2NA 109.2
C10A N2A H2NA 115.6
Co1A N2A H2NA 99.6
C19A N3A C20A 121.8(5)
C19A N3A Co1A 125.4(4)
C20A N3A Co1A 112.7(3)
C21A N4A C22A 105.7(4)
C21A N4A Co1A 108.6(3)
C22A N4A Co1A 115.6(4)
C21A N4A H4NA 107.8
C22A N4A H4NA 109.3
Co1A N4A H4NA 109.5
O1A C1A C6A 117.4(5)
O1A C1A C2A 125.0(6)
C6A C1A C2A 117.5(6)
C3A C2A C1A 120.2(6)
C3A C2A C7A 119.0(6)
C1A C2A C7A 120.6(5)
C2A C3A C4A 122.3(7)
C2A C3A H3AA 118.8
C4A C3A H3AA 118.8
C3A C4A C5A 116.1(7)
C3A C4A H4AA 122.0
C5A C4A H4AA 122.0
C6A C5A C4A 122.2(8)
C6A C5A H5AA 118.9
C4A C5A H5AA 118.9
C5A C6A C1A 121.7(7)
C5A C6A H6AA 119.2
C1A C6A H6AA 119.2
N1A C7A C2A 123.4(6)
N1A C7A H7AA 118.3
C2A C7A H7AA 118.3
N1A C8A C9A 105.3(4)
N1A C8A H8AA 110.7
C9A C8A H8AA 110.7
N1A C8A H8AB 110.7
C9A C8A H8AB 110.7
H8AA C8A H8AB 108.8
N2A C9A C8A 109.3(5)
N2A C9A C12A 104.5(5)
C8A C9A C12A 113.3(6)
N2A C9A H9AA 109.9
C8A C9A H9AA 109.9
C12A C9A H9AA 109.9
N2A C10A C11A 105.3(5)
N2A C10A C11B 104.6(7)
C11A C10A C11B 35.8(8)
N2A C10A H10E 110.8
C11A C10A H10E 77.7
C11B C10A H10E 110.8
N2A C10A H10F 110.8
C11A C10A H10F 137.1
C11B C10A H10F 110.8
H10E C10A H10F 108.9
N2A C10A H10C 110.7
C11A C10A H10C 110.5
C11B C10A H10C 137.9
H10E C10A H10C 34.5
H10F C10A H10C 77.5
N2A C10A H10D 110.6
C11A C10A H10D 110.8
C11B C10A H10D 78.2
H10E C10A H10D 133.3
H10F C10A H10D 34.4
H10C C10A H10D 109.0
C10A C11A C12A 104.9(6)
C10A C11A H11C 110.8
C12A C11A H11C 110.8
C10A C11A H11D 110.8
C12A C11A H11D 110.8
H11C C11A H11D 108.8
C10A C11B C12A 96.3(10)
C10A C11B H11E 112.5
C12A C11B H11E 112.5
C10A C11B H11F 112.5
C12A C11B H11F 112.5
H11E C11B H11F 110.0
C9A C12A C11A 107.1(6)
C9A C12A C11B 94.8(8)
C11A C12A C11B 35.4(8)
C9A C12A H12E 112.8
C11A C12A H12E 131.1
C11B C12A H12E 112.8
C9A C12A H12F 112.8
C11A C12A H12F 77.4
C11B C12A H12F 112.8
H12E C12A H12F 110.2
C9A C12A H12C 110.6
C11A C12A H12C 110.8
C11B C12A H12C 85.4
H12E C12A H12C 28.2
H12F C12A H12C 130.7
C9A C12A H12D 109.8
C11A C12A H12D 109.9
C11B C12A H12D 143.9
H12E C12A H12D 82.1
H12F C12A H12D 33.7
H12C C12A H12D 108.6
O2A C13A C14A 124.9(5)
O2A C13A C18A 116.4(5)
C14A C13A C18A 118.5(5)
C13A C14A C15A 119.9(5)
C13A C14A C19A 121.8(5)
C15A C14A C19A 118.3(5)
C16A C15A C14A 121.4(6)
C16A C15A H15B 119.3
C14A C15A H15B 119.3
C15A C16A C17A 118.2(5)
C15A C16A H16B 120.9
C17A C16A H16B 120.9
C18A C17A C16A 121.7(5)
C18A C17A H17B 119.1
C16A C17A H17B 119.1
C17A C18A C13A 120.2(6)
C17A C18A H18B 119.9
C13A C18A H18B 119.9
N3A C19A C14A 124.9(5)
N3A C19A H19B 117.5
C14A C19A H19B 117.5
N3A C20A C21A 107.6(4)
N3A C20A H20C 110.2
C21A C20A H20C 110.2
N3A C20A H20D 110.2
C21A C20A H20D 110.2
H20C C20A H20D 108.5
C20A C21A N4A 109.1(4)
C20A C21A C24A 116.3(5)
N4A C21A C24A 103.3(5)
C20A C21A H21B 109.3
N4A C21A H21B 109.3
C24A C21A H21B 109.3
C23A C22A N4A 107.3(6)
C23A C22A H22C 110.2
N4A C22A H22C 110.2
C23A C22A H22D 110.2
N4A C22A H22D 110.2
H22C C22A H22D 108.5
C22A C23A C24A 104.1(5)
C22A C23A H23C 110.9
C24A C23A H23C 110.9
C22A C23A H23D 110.9
C24A C23A H23D 110.9
H23C C23A H23D 109.0
C23A C24A C21A 103.1(6)
C23A C24A H24C 111.1
C21A C24A H24C 111.1
C23A C24A H24D 111.1
C21A C24A H24D 111.1
H24C C24A H24D 109.1

loop_
_geom_bond_atom_site_label_1
_geom_bond_atom_site_label_2
_geom_bond_distance
Co1 O1 1.884(4)
Co1 N1 1.890(4)
Co1 O2 1.894(3)
Co1 N3 1.900(4)
Co1 N4 1.997(4)
Co1 N2 2.002(4)
O1 C1 1.314(6)
O2 C13 1.315(6)
N1 C7 1.287(6)
N1 C8 1.469(7)
N2 C10 1.503(7)
N2 C9 1.507(7)
N2 H2N 1.0005
N3 C19 1.272(7)
N3 C20 1.469(7)
N4 C22 1.493(7)
N4 C21 1.526(7)
N4 H4N 1.0332
C1 C6 1.428(7)
C1 C2 1.428(7)
C2 C3 1.384(7)
C2 C7 1.428(7)
C3 C4 1.377(8)
C3 H3A 0.9500
C4 C5 1.413(8)
C4 H4A 0.9500
C5 C6 1.367(7)
C5 H5A 0.9500
C6 H6A 0.9500
C7 H7A 0.9500
C8 C9 1.534(7)
C8 H8A 0.9900
C8 H8B 0.9900
C9 C12 1.499(7)
C9 H9A 1.0000
C10 C11 1.533(9)
C10 H10A 0.9900
C10 H10B 0.9900
C11 C12 1.527(9)
C11 H11A 0.9900
C11 H11B 0.9900
C12 H12A 0.9900
C12 H12B 0.9900
C13 C14 1.408(7)
C13 C18 1.415(7)
C14 C15 1.432(7)
C14 C19 1.447(7)
C15 C16 1.357(8)
C15 H15A 0.9500
C16 C17 1.400(8)
C16 H16A 0.9500
C17 C18 1.377(7)
C17 H17A 0.9500
C18 H18A 0.9500
C19 H19A 0.9500
C20 C21 1.528(8)
C20 H20A 0.9900
C20 H20B 0.9900
C21 C24 1.503(8)
C21 H21A 1.0000
C22 C23 1.506(9)
C22 H22A 0.9900
C22 H22B 0.9900
C23 C24 1.599(10)
C23 H23A 0.9900
C23 H23B 0.9900
C24 H24A 0.9900
C24 H24B 0.9900
Co1A N1A 1.867(4)
Co1A O2A 1.875(4)
Co1A N3A 1.904(4)
Co1A O1A 1.909(4)
Co1A N2A 1.982(5)
Co1A N4A 2.009(5)
O1A C1A 1.320(7)
O2A C13A 1.337(6)
N1A C7A 1.274(8)
N1A C8A 1.482(8)
N2A C9A 1.501(7)
N2A C10A 1.515(7)
N2A H2NA 1.0321
N3A C19A 1.261(7)
N3A C20A 1.458(7)
N4A C21A 1.505(7)
N4A C22A 1.534(8)
N4A H4NA 1.0154
C1A C6A 1.383(9)
C1A C2A 1.419(9)
C2A C3A 1.385(9)
C2A C7A 1.469(10)
C3A C4A 1.388(11)
C3A H3AA 0.9500
C4A C5A 1.420(12)
C4A H4AA 0.9500
C5A C6A 1.358(10)
C5A H5AA 0.9500
C6A H6AA 0.9500
C7A H7AA 0.9500
C8A C9A 1.504(9)
C8A H8AA 0.9900
C8A H8AB 0.9900
C9A C12A 1.521(9)
C9A H9AA 1.0000
C10A C11A 1.528(11)
C10A C11B 1.642(19)
C10A H10E 0.9900
C10A H10F 0.9900
C10A H10C 0.9601
C10A H10D 0.9604
C11A C12A 1.562(11)
C11A H11C 0.9900
C11A H11D 0.9900
C11B C12A 1.65(2)
C11B H11E 0.9900
C11B H11F 0.9900
C12A H12E 0.9900
C12A H12F 0.9900
C12A H12C 0.9599
C12A H12D 0.9601
C13A C14A 1.393(8)
C13A C18A 1.426(8)
C14A C15A 1.402(8)
C14A C19A 1.438(8)
C15A C16A 1.388(8)
C15A H15B 0.9500
C16A C17A 1.396(9)
C16A H16B 0.9500
C17A C18A 1.367(8)
C17A H17B 0.9500
C18A H18B 0.9500
C19A H19B 0.9500
C20A C21A 1.504(8)
C20A H20C 0.9900
C20A H20D 0.9900
C21A C24A 1.542(9)
C21A H21B 1.0000
C22A C23A 1.520(11)
C22A H22C 0.9900
C22A H22D 0.9900
C23A C24A 1.525(11)
C23A H23C 0.9900
C23A H23D 0.9900
C24A H24C 0.9900
C24A H24D 0.9900
O2W H2X 0.9537
O3W H1X 0.8184

loop_
_geom_torsion_atom_site_label_1
_geom_torsion_atom_site_label_2
_geom_torsion_atom_site_label_3
_geom_torsion_atom_site_label_4
_geom_torsion
N1 Co1 O1 C1 33.3(4)
O2 Co1 O1 C1 -56.4(4)
N3 Co1 O1 C1 -149.8(4)
N4 Co1 O1 C1 124.4(4)
N2 Co1 O1 C1 -27(5)
O1 Co1 O2 C13 -60.5(4)
N1 Co1 O2 C13 -153.8(4)
N3 Co1 O2 C13 27.3(4)
N4 Co1 O2 C13 36(14)
N2 Co1 O2 C13 120.5(4)
O1 Co1 N1 C7 -19.4(4)
O2 Co1 N1 C7 69.0(4)
N3 Co1 N1 C7 -131(3)
N4 Co1 N1 C7 -111.1(4)
N2 Co1 N1 C7 158.7(4)
O1 Co1 N1 C8 162.2(3)
O2 Co1 N1 C8 -109.4(3)
N3 Co1 N1 C8 51(3)
N4 Co1 N1 C8 70.5(3)
N2 Co1 N1 C8 -19.7(3)
O1 Co1 N2 C10 -66(5)
N1 Co1 N2 C10 -126.6(4)
O2 Co1 N2 C10 -36.8(4)
N3 Co1 N2 C10 56.6(4)
N4 Co1 N2 C10 142.5(4)
O1 Co1 N2 C9 53(5)
N1 Co1 N2 C9 -7.6(3)
O2 Co1 N2 C9 82.2(3)
N3 Co1 N2 C9 175.5(3)
N4 Co1 N2 C9 -98.6(3)
O1 Co1 N3 C19 64.3(5)
N1 Co1 N3 C19 176(3)
O2 Co1 N3 C19 -24.0(5)
N4 Co1 N3 C19 156.1(5)
N2 Co1 N3 C19 -113.9(5)
O1 Co1 N3 C20 -108.3(4)
N1 Co1 N3 C20 3(4)
O2 Co1 N3 C20 163.4(4)
N4 Co1 N3 C20 -16.4(4)
N2 Co1 N3 C20 73.6(4)
O1 Co1 N4 C22 -40.0(4)
N1 Co1 N4 C22 53.3(4)
O2 Co1 N4 C22 -137(14)
N3 Co1 N4 C22 -127.8(4)
N2 Co1 N4 C22 138.9(4)
O1 Co1 N4 C21 80.1(3)
N1 Co1 N4 C21 173.4(3)
O2 Co1 N4 C21 -17(14)
N3 Co1 N4 C21 -7.7(4)
N2 Co1 N4 C21 -100.9(3)
Co1 O1 C1 C6 148.8(4)
Co1 O1 C1 C2 -31.8(6)
O1 C1 C2 C3 -175.4(5)
C6 C1 C2 C3 4.0(7)
O1 C1 C2 C7 6.2(7)
C6 C1 C2 C7 -174.3(5)
C1 C2 C3 C4 -4.3(8)
C7 C2 C3 C4 174.1(5)
C2 C3 C4 C5 2.3(8)
C3 C4 C5 C6 -0.2(8)
C4 C5 C6 C1 0.1(8)
O1 C1 C6 C5 177.5(5)
C2 C1 C6 C5 -2.0(7)
C8 N1 C7 C2 179.8(4)
Co1 N1 C7 C2 1.6(7)
C3 C2 C7 N1 -168.0(5)
C1 C2 C7 N1 10.4(8)
C7 N1 C8 C9 -137.0(5)
Co1 N1 C8 C9 41.5(5)
C10 N2 C9 C12 33.8(5)
Co1 N2 C9 C12 -92.2(4)
C10 N2 C9 C8 157.6(4)
Co1 N2 C9 C8 31.6(5)
N1 C8 C9 C12 70.8(5)
N1 C8 C9 N2 -46.4(5)
C9 N2 C10 C11 -21.5(6)
Co1 N2 C10 C11 99.4(5)
N2 C10 C11 C12 1.4(7)
N2 C9 C12 C11 -32.8(6)
C8 C9 C12 C11 -151.5(5)
C10 C11 C12 C9 19.3(7)
Co1 O2 C13 C14 -17.5(6)
Co1 O2 C13 C18 164.0(3)
O2 C13 C14 C15 179.4(5)
C18 C13 C14 C15 -2.1(7)
O2 C13 C14 C19 -5.6(8)
C18 C13 C14 C19 172.9(5)
C13 C14 C15 C16 -0.3(8)
C19 C14 C15 C16 -175.6(5)
C14 C15 C16 C17 2.5(8)
C15 C16 C17 C18 -2.3(8)
C16 C17 C18 C13 -0.3(8)
O2 C13 C18 C17 -179.0(5)
C14 C13 C18 C17 2.4(7)
C20 N3 C19 C14 -178.3(5)
Co1 N3 C19 C14 9.6(8)
C13 C14 C19 N3 10.1(8)
C15 C14 C19 N3 -174.8(5)
C19 N3 C20 C21 -136.7(5)
Co1 N3 C20 C21 36.3(6)
C22 N4 C21 C24 30.3(6)
Co1 N4 C21 C24 -96.4(4)
C22 N4 C21 C20 155.5(4)
Co1 N4 C21 C20 28.8(5)
N3 C20 C21 C24 75.9(6)
N3 C20 C21 N4 -41.2(6)
C21 N4 C22 C23 -2.8(7)
Co1 N4 C22 C23 119.1(5)
N4 C22 C23 C24 -23.7(7)
N4 C21 C24 C23 -43.6(5)
C20 C21 C24 C23 -163.2(5)
C22 C23 C24 C21 41.4(6)
N1A Co1A O1A C1A 37.2(4)
O2A Co1A O1A C1A -50.5(4)
N3A Co1A O1A C1A -144.1(4)
N2A Co1A O1A C1A 50(5)
N4A Co1A O1A C1A 130.5(4)
N1A Co1A O2A C13A -150.7(4)
N3A Co1A O2A C13A 30.0(4)
O1A Co1A O2A C13A -58.0(4)
N2A Co1A O2A C13A 123.9(4)
N4A Co1A O2A C13A -6(10)
O2A Co1A N1A C7A 59.0(5)
N3A Co1A N1A C7A -149(8)
O1A Co1A N1A C7A -29.9(5)
N2A Co1A N1A C7A 150.5(5)
N4A Co1A N1A C7A -120.4(5)
O2A Co1A N1A C8A -111.8(4)
N3A Co1A N1A C8A 41(8)
O1A Co1A N1A C8A 159.4(4)
N2A Co1A N1A C8A -20.2(4)
N4A Co1A N1A C8A 68.9(4)
N1A Co1A N2A C9A -5.4(4)
O2A Co1A N2A C9A 82.2(4)
N3A Co1A N2A C9A 176.0(4)
O1A Co1A N2A C9A -18(5)
N4A Co1A N2A C9A -98.7(4)
N1A Co1A N2A C10A -125.5(4)
O2A Co1A N2A C10A -37.9(4)
N3A Co1A N2A C10A 55.8(4)
O1A Co1A N2A C10A -138(5)
N4A Co1A N2A C10A 141.2(4)
N1A Co1A N3A C19A -172(28)
O2A Co1A N3A C19A -20.0(5)
O1A Co1A N3A C19A 68.9(5)
N2A Co1A N3A C19A -111.6(5)
N4A Co1A N3A C19A 159.3(5)
N1A Co1A N3A C20A 11(8)
O2A Co1A N3A C20A 162.9(4)
O1A Co1A N3A C20A -108.3(4)
N2A Co1A N3A C20A 71.3(4)
N4A Co1A N3A C20A -17.8(4)
N1A Co1A N4A C21A 173.5(4)
O2A Co1A N4A C21A 28(10)
N3A Co1A N4A C21A -7.3(4)
O1A Co1A N4A C21A 80.8(4)
N2A Co1A N4A C21A -101.1(4)
N1A Co1A N4A C22A 55.0(4)
O2A Co1A N4A C22A -90(10)
N3A Co1A N4A C22A -125.8(4)
O1A Co1A N4A C22A -37.8(4)
N2A Co1A N4A C22A 140.3(4)
Co1A O1A C1A C6A 154.9(4)
Co1A O1A C1A C2A -27.9(8)
O1A C1A C2A C3A -176.7(6)
C6A C1A C2A C3A 0.4(9)
O1A C1A C2A C7A -1.4(9)
C6A C1A C2A C7A 175.8(6)
C1A C2A C3A C4A -1.3(10)
C7A C2A C3A C4A -176.7(6)
C2A C3A C4A C5A 1.8(10)
C3A C4A C5A C6A -1.6(11)
C4A C5A C6A C1A 0.8(11)
O1A C1A C6A C5A 177.2(6)
C2A C1A C6A C5A -0.3(10)
C8A N1A C7A C2A -179.2(5)
Co1A N1A C7A C2A 10.6(8)
C3A C2A C7A N1A -173.0(6)
C1A C2A C7A N1A 11.6(9)
C7A N1A C8A C9A -131.0(6)
Co1A N1A C8A C9A 40.4(6)
C10A N2A C9A C8A 156.3(5)
Co1A N2A C9A C8A 29.1(6)
C10A N2A C9A C12A 34.8(6)
Co1A N2A C9A C12A -92.5(5)
N1A C8A C9A N2A -43.4(7)
N1A C8A C9A C12A 72.6(6)
C9A N2A C10A C11A -34.9(7)
Co1A N2A C10A C11A 87.1(6)
C9A N2A C10A C11B 2.1(10)
Co1A N2A C10A C11B 124.2(9)
N2A C10A C11A C12A 20.7(8)
C11B C10A C11A C12A -73.0(12)
N2A C10A C11B C12A -34.2(11)
C11A C10A C11B C12A 61.9(12)
N2A C9A C12A C11A -21.5(8)
C8A C9A C12A C11A -140.3(7)
N2A C9A C12A C11B -55.4(9)
C8A C9A C12A C11B -174.2(8)
C10A C11A C12A C9A 0.4(9)
C10A C11A C12A C11B 74.1(13)
C10A C11B C12A C9A 52.4(10)
C10A C11B C12A C11A -60.5(11)
Co1A O2A C13A C14A -26.6(7)
Co1A O2A C13A C18A 158.5(4)
O2A C13A C14A C15A -177.2(5)
C18A C13A C14A C15A -2.4(8)
O2A C13A C14A C19A 3.3(8)
C18A C13A C14A C19A 178.0(5)
C13A C14A C15A C16A 2.1(8)
C19A C14A C15A C16A -178.3(5)
C14A C15A C16A C17A -1.2(8)
C15A C16A C17A C18A 0.7(9)
C16A C17A C18A C13A -1.1(9)
O2A C13A C18A C17A 177.2(5)
C14A C13A C18A C17A 1.9(8)
C20A N3A C19A C14A -179.0(5)
Co1A N3A C19A C14A 4.2(8)
C13A C14A C19A N3A 9.2(9)
C15A C14A C19A N3A -170.4(5)
C19A N3A C20A C21A -138.6(5)
Co1A N3A C20A C21A 38.7(6)
N3A C20A C21A N4A -43.9(6)
N3A C20A C21A C24A 72.3(6)
C22A N4A C21A C20A 154.4(6)
Co1A N4A C21A C20A 29.8(5)
C22A N4A C21A C24A 30.1(6)
Co1A N4A C21A C24A -94.5(4)
C21A N4A C22A C23A -8.3(7)
Co1A N4A C22A C23A 111.8(6)
N4A C22A C23A C24A -17.1(8)
C22A C23A C24A C21A 35.4(7)
C20A C21A C24A C23A -160.3(5)
N4A C21A C24A C23A -40.9(6)
